data_2201800
loop_
_publ_author_name
'N\"ather, Christian'
'Wendland, Frank'
'Bensch, Wolfgang'

_publ_section_title
;
 Twinned bis[tris(1,2-ethanediamine-\k^2^<i>N,N</i>')manganese(II)]
 pentaselenodiantimonate(III)
;
_journal_issue 3
_journal_name_full 'Acta Crystallographica Section E'
_journal_page_first m119
_journal_page_last m121
_journal_paper_doi 10.1107/S1600536803003386
_journal_volume 59
_journal_year 2003
_chemical_formula_iupac '[Mn (C2 H8 N2)3]2 [Sb2 Se5]'
_chemical_formula_moiety '2C6 H24 Mn1 N6 2+, Sb2 Se5 4-'
_chemical_formula_sum 'C12 H48 Mn2 N12 Sb2 Se5'
_chemical_formula_weight 1108.80
_chemical_name_systematic
;
Bis[tris(1,2-ethanediamine-\k^2^N,N')manganese] pentaselenodiantimonate(III)
;
_space_group_IT_number 13
_symmetry_cell_setting monoclinic
_symmetry_space_group_name_Hall '-P 2yac'
_symmetry_space_group_name_H-M 'P 1 2/n 1'
_atom_sites_solution_hydrogens geom
_atom_sites_solution_primary direct
_atom_sites_solution_secondary difmap
_audit_creation_method SHELXL-97
_cell_angle_alpha 90.00
_cell_angle_beta 106.928(17)
_cell_angle_gamma 90.00
_cell_formula_units_Z 4
_cell_length_a 19.909(3)
_cell_length_b 9.0410(10)
_cell_length_c 20.015(3)
_cell_measurement_reflns_used 7997
_cell_measurement_temperature 293(2)
_cell_measurement_theta_max 28
_cell_measurement_theta_min 2
_cell_volume 3446.5(9)
_computing_cell_refinement 'IPDS Program Package'
_computing_data_collection 'IPDS Program Package (Stoe & Cie, 1998)'
_computing_data_reduction 'IPDS Program Package'
_computing_molecular_graphics 'XP in SHELXTL (Bruker, 1998)'
_computing_publication_material 'CIFTAB in SHELXTL'
_computing_structure_refinement 'SHELXL97 (Sheldrick, 1997)'
_computing_structure_solution 'SHELXS97 (Sheldrick, 1997)'
_diffrn_ambient_temperature 293(2)
_diffrn_measured_fraction_theta_full 0.927
_diffrn_measured_fraction_theta_max 0.927
_diffrn_measurement_device_type 'Stoe IPDS'
_diffrn_measurement_method \f
_diffrn_radiation_monochromator graphite
_diffrn_radiation_source 'fine-focus sealed tube'
_diffrn_radiation_type MoK\a
_diffrn_radiation_wavelength 0.71073
_diffrn_reflns_av_R_equivalents 0.0551
_diffrn_reflns_av_sigmaI/netI 0.0346
_diffrn_reflns_limit_h_max 25
_diffrn_reflns_limit_h_min -25
_diffrn_reflns_limit_k_max 11
_diffrn_reflns_limit_k_min -11
_diffrn_reflns_limit_l_max 24
_diffrn_reflns_limit_l_min -24
_diffrn_reflns_number 29806
_diffrn_reflns_theta_full 27.01
_diffrn_reflns_theta_max 27.01
_diffrn_reflns_theta_min 2.08
_diffrn_standards_decay_% none
_diffrn_standards_interval_time 0
_diffrn_standards_number 0
_exptl_absorpt_coefficient_mu 7.571
_exptl_absorpt_correction_T_max 0.625
_exptl_absorpt_correction_T_min 0.476
_exptl_absorpt_correction_type numerical
_exptl_absorpt_process_details '(X-SHAPE; Stoe & Cie, 1998)'
_exptl_crystal_colour orange
_exptl_crystal_density_diffrn 2.137
_exptl_crystal_density_method 'not measured'
_exptl_crystal_description polyhedron
_exptl_crystal_F_000 2104
_exptl_crystal_size_max 0.11
_exptl_crystal_size_mid 0.08
_exptl_crystal_size_min 0.06
_refine_diff_density_max 0.660
_refine_diff_density_min -0.957
_refine_ls_extinction_coef 0.00151(18)
_refine_ls_extinction_expression Fc^*^=kFc[1+0.001xFc^2^\l^3^/sin(2\q)]^-1/4^
_refine_ls_extinction_method SHELXL97
_refine_ls_goodness_of_fit_ref 1.036
_refine_ls_hydrogen_treatment constr
_refine_ls_matrix_type full
_refine_ls_number_parameters 301
_refine_ls_number_reflns 6991
_refine_ls_number_restraints 0
_refine_ls_restrained_S_all 1.036
_refine_ls_R_factor_all 0.0344
_refine_ls_R_factor_gt 0.0296
_refine_ls_shift/su_max 0.001
_refine_ls_shift/su_mean 0.000
_refine_ls_structure_factor_coef Fsqd
_refine_ls_weighting_details 'calc w = 1/[\s^2^(Fo^2^)+(0.0493P)^2^] where P = (Fo^2^+2Fc^2^)/3'
_refine_ls_weighting_scheme calc
_refine_ls_wR_factor_gt 0.0730
_refine_ls_wR_factor_ref 0.0753
_reflns_number_gt 6407
_reflns_number_total 6991
_reflns_threshold_expression I>2\s(I)
_cod_data_source_file bt6239.cif
_cod_data_source_block I
_cod_original_cell_volume 3446.5(8)
_cod_original_sg_symbol_H-M 'P 2/n'
_cod_database_code 2201800
_cod_database_fobs_code 2201800

loop_
_symmetry_equiv_pos_as_xyz
'x, y, z'
'-x+1/2, y, -z+1/2'
'-x, -y, -z'
'x-1/2, -y, z-1/2'

loop_
_atom_site_label
_atom_site_fract_x
_atom_site_fract_y
_atom_site_fract_z
_atom_site_U_iso_or_equiv
_atom_site_adp_type
_atom_site_calc_flag
_atom_site_refinement_flags
_atom_site_occupancy
_atom_site_disorder_assembly
_atom_site_disorder_group
_atom_site_type_symbol
Sb1 0.655386(17) 0.05535(3) 0.75721(2) 0.03145(9) Uani d . 1 . . Sb
Se1 0.7500 -0.13853(7) 0.7500 0.03065(15) Uani d S 1 . . Se
Se2 0.63283(3) -0.02789(6) 0.86844(3) 0.03416(12) Uani d . 1 . . Se
Se3 0.54943(3) -0.03463(9) 0.66379(3) 0.05375(19) Uani d . 1 . . Se
Sb2 0.246232(17) 0.57763(3) 0.654773(17) 0.02763(9) Uani d . 1 . . Sb
Se4 0.2500 0.37468(7) 0.7500 0.02973(15) Uani d S 1 . . Se
Se5 0.36201(3) 0.54507(6) 0.63220(3) 0.03678(13) Uani d . 1 . . Se
Se6 0.16176(3) 0.46609(7) 0.54806(3) 0.04270(14) Uani d . 1 . . Se
Mn1 -0.02795(4) 0.50839(8) 0.66504(4) 0.02794(16) Uani d . 1 . . Mn
N1 0.0683(2) 0.3673(5) 0.6995(3) 0.0460(12) Uani d . 1 . . N
H1N 0.1017 0.4034 0.6818 0.055 Uiso calc R 1 . . H
H2N 0.0851 0.3687 0.7464 0.055 Uiso calc R 1 . . H
C1 0.0514(3) 0.2140(6) 0.6752(3) 0.0428(13) Uani d . 1 . . C
H1A 0.0263 0.1651 0.7039 0.051 Uiso calc R 1 . . H
H1B 0.0943 0.1593 0.6790 0.051 Uiso calc R 1 . . H
C2 0.0066(3) 0.2177(5) 0.6002(3) 0.0417(12) Uani d . 1 . . C
H2A 0.0322 0.2641 0.5714 0.050 Uiso calc R 1 . . H
H2B -0.0054 0.1177 0.5833 0.050 Uiso calc R 1 . . H
N2 -0.0576(2) 0.3018(4) 0.5958(2) 0.0361(10) Uani d . 1 . . N
H3N -0.0878 0.2455 0.6105 0.043 Uiso calc R 1 . . H
H4N -0.0785 0.3286 0.5513 0.043 Uiso calc R 1 . . H
N3 -0.1410(2) 0.5785(5) 0.6401(3) 0.0386(10) Uani d . 1 . . N
H5N -0.1437 0.6776 0.6430 0.046 Uiso calc R 1 . . H
H6N -0.1645 0.5511 0.5962 0.046 Uiso calc R 1 . . H
C3 -0.1725(3) 0.5082(7) 0.6901(4) 0.0489(15) Uani d . 1 . . C
H3A -0.1819 0.4048 0.6779 0.059 Uiso calc R 1 . . H
H3B -0.2168 0.5559 0.6876 0.059 Uiso calc R 1 . . H
C4 -0.1245(4) 0.5199(8) 0.7623(4) 0.0554(16) Uani d . 1 . . C
H4A -0.1160 0.6232 0.7751 0.066 Uiso calc R 1 . . H
H4B -0.1457 0.4736 0.7948 0.066 Uiso calc R 1 . . H
N4 -0.0570(3) 0.4457(6) 0.7658(3) 0.0477(12) Uani d . 1 . . N
H7N -0.0616 0.3470 0.7683 0.057 Uiso calc R 1 . . H
H8N -0.0232 0.4760 0.8039 0.057 Uiso calc R 1 . . H
N5 0.0211(2) 0.7218(5) 0.7160(2) 0.0361(10) Uani d . 1 . . N
H9N -0.0126 0.7871 0.7174 0.043 Uiso calc R 1 . . H
H10N 0.0478 0.7044 0.7599 0.043 Uiso calc R 1 . . H
C5 0.0648(3) 0.7817(6) 0.6736(3) 0.0423(13) Uani d . 1 . . C
H5A 0.0769 0.8837 0.6868 0.051 Uiso calc R 1 . . H
H5B 0.1080 0.7254 0.6831 0.051 Uiso calc R 1 . . H
C6 0.0275(3) 0.7748(6) 0.5980(3) 0.0430(13) Uani d . 1 . . C
H6A -0.0133 0.8391 0.5876 0.052 Uiso calc R 1 . . H
H6B 0.0582 0.8095 0.5716 0.052 Uiso calc R 1 . . H
N6 0.0050(2) 0.6227(4) 0.5770(2) 0.0355(9) Uani d . 1 . . N
H11N 0.0406 0.5723 0.5683 0.043 Uiso calc R 1 . . H
H12N -0.0313 0.6238 0.5378 0.043 Uiso calc R 1 . . H
Mn2 0.66301(4) -0.02505(8) 0.47260(4) 0.02940(16) Uani d . 1 . . Mn
N7 0.5887(2) -0.2209(5) 0.4371(3) 0.0425(11) Uani d . 1 . . N
H13N 0.5452 -0.1883 0.4148 0.051 Uiso calc R 1 . . H
H14N 0.6036 -0.2782 0.4076 0.051 Uiso calc R 1 . . H
C7 0.5874(3) -0.3068(6) 0.4992(3) 0.0455(13) Uani d . 1 . . C
H7A 0.5683 -0.4045 0.4852 0.055 Uiso calc R 1 . . H
H7B 0.5576 -0.2579 0.5231 0.055 Uiso calc R 1 . . H
C8 0.6600(3) -0.3198(6) 0.5471(3) 0.0452(13) Uani d . 1 . . C
H8A 0.6595 -0.3768 0.5880 0.054 Uiso calc R 1 . . H
H8B 0.6896 -0.3708 0.5237 0.054 Uiso calc R 1 . . H
N8 0.6881(3) -0.1708(5) 0.5682(3) 0.0478(12) Uani d . 1 . . N
H15N 0.7349 -0.1754 0.5878 0.057 Uiso calc R 1 . . H
H16N 0.6686 -0.1332 0.5999 0.057 Uiso calc R 1 . . H
N9 0.5801(2) 0.1067(5) 0.5052(2) 0.0364(9) Uani d . 1 . . N
H17N 0.5416 0.1169 0.4684 0.044 Uiso calc R 1 . . H
H18N 0.5677 0.0573 0.5388 0.044 Uiso calc R 1 . . H
C9 0.6071(3) 0.2549(6) 0.5316(3) 0.0448(14) Uani d . 1 . . C
H9A 0.5814 0.2923 0.5625 0.054 Uiso calc R 1 . . H
H9B 0.6003 0.3231 0.4928 0.054 Uiso calc R 1 . . H
C10 0.6836(3) 0.2442(6) 0.5702(3) 0.0443(13) Uani d . 1 . . C
H10A 0.7018 0.3417 0.5860 0.053 Uiso calc R 1 . . H
H10B 0.6900 0.1816 0.6110 0.053 Uiso calc R 1 . . H
N10 0.7219(2) 0.1825(5) 0.5247(3) 0.0396(10) Uani d . 1 . . N
H19N 0.7660 0.1587 0.5498 0.047 Uiso calc R 1 . . H
H20N 0.7243 0.2491 0.4921 0.047 Uiso calc R 1 . . H
N11 0.7591(3) -0.1061(6) 0.4433(3) 0.0523(13) Uani d . 1 . . N
H21N 0.7984 -0.0865 0.4781 0.063 Uiso calc R 1 . . H
H22N 0.7564 -0.2045 0.4362 0.063 Uiso calc R 1 . . H
C11 0.7612(3) -0.0298(8) 0.3796(4) 0.0541(16) Uani d . 1 . . C
H11A 0.7928 -0.0816 0.3588 0.065 Uiso calc R 1 . . H
H11B 0.7791 0.0696 0.3911 0.065 Uiso calc R 1 . . H
C12 0.6899(4) -0.0226(8) 0.3284(4) 0.0551(16) Uani d . 1 . . C
H12A 0.6921 0.0320 0.2874 0.066 Uiso calc R 1 . . H
H12B 0.6735 -0.1218 0.3139 0.066 Uiso calc R 1 . . H
N12 0.6407(3) 0.0497(5) 0.3594(2) 0.0381(10) Uani d . 1 . . N
H23N 0.5964 0.0259 0.3352 0.046 Uiso calc R 1 . . H
H24N 0.6455 0.1485 0.3577 0.046 Uiso calc R 1 . . H

loop_
_atom_site_aniso_label
_atom_site_aniso_U_11
_atom_site_aniso_U_22
_atom_site_aniso_U_33
_atom_site_aniso_U_12
_atom_site_aniso_U_13
_atom_site_aniso_U_23
Sb1 0.02897(17) 0.02431(14) 0.0420(2) 0.00189(11) 0.01182(13) 0.00511(12)
Se1 0.0251(3) 0.0339(3) 0.0343(4) 0.000 0.0107(3) 0.000
Se2 0.0313(2) 0.0391(3) 0.0333(3) 0.0014(2) 0.0114(2) -0.0070(2)
Se3 0.0251(3) 0.0984(6) 0.0320(4) 0.0020(3) -0.0007(2) 0.0155(3)
Sb2 0.03206(17) 0.02364(14) 0.02782(19) 0.00404(11) 0.00969(12) -0.00058(11)
Se4 0.0307(3) 0.0320(3) 0.0281(4) 0.000 0.0112(3) 0.000
Se5 0.0340(3) 0.0429(3) 0.0365(3) -0.0032(2) 0.0151(2) -0.0008(2)
Se6 0.0322(3) 0.0563(3) 0.0310(3) 0.0078(2) -0.0044(2) -0.0014(2)
Mn1 0.0240(3) 0.0239(3) 0.0349(4) -0.0002(3) 0.0068(3) -0.0012(3)
N1 0.028(2) 0.038(2) 0.060(3) 0.0055(18) -0.005(2) -0.012(2)
C1 0.033(3) 0.029(2) 0.065(4) 0.011(2) 0.013(2) 0.006(2)
C2 0.054(3) 0.027(2) 0.048(4) -0.001(2) 0.019(3) -0.005(2)
N2 0.039(2) 0.027(2) 0.037(3) -0.0067(17) 0.0012(18) 0.0014(17)
N3 0.028(2) 0.035(2) 0.048(3) 0.0029(17) 0.0039(18) 0.0024(19)
C3 0.029(3) 0.045(3) 0.076(5) 0.002(2) 0.021(3) 0.004(3)
C4 0.066(4) 0.053(4) 0.059(5) -0.007(3) 0.037(3) -0.004(3)
N4 0.042(3) 0.052(3) 0.047(3) -0.005(2) 0.009(2) 0.008(2)
N5 0.034(2) 0.032(2) 0.039(3) 0.0000(17) 0.0058(18) -0.0101(18)
C5 0.035(3) 0.034(3) 0.057(4) -0.009(2) 0.014(2) -0.015(2)
C6 0.051(3) 0.030(2) 0.053(4) -0.007(2) 0.022(3) 0.002(2)
N6 0.038(2) 0.032(2) 0.037(3) -0.0036(17) 0.0108(18) -0.0045(17)
Mn2 0.0347(4) 0.0241(3) 0.0273(4) 0.0046(3) 0.0057(3) 0.0001(3)
N7 0.039(2) 0.030(2) 0.047(3) 0.0020(18) -0.006(2) -0.0041(19)
C7 0.049(3) 0.031(3) 0.058(4) 0.000(2) 0.018(3) 0.001(2)
C8 0.061(4) 0.029(2) 0.045(4) 0.009(2) 0.015(3) 0.013(2)
N8 0.055(3) 0.046(3) 0.033(3) -0.002(2) -0.003(2) 0.007(2)
N9 0.032(2) 0.036(2) 0.039(3) 0.0043(17) 0.0061(18) -0.0012(18)
C9 0.062(4) 0.029(3) 0.045(4) 0.011(2) 0.019(3) -0.003(2)
C10 0.051(3) 0.042(3) 0.034(3) -0.003(2) 0.003(2) -0.011(2)
N10 0.039(2) 0.034(2) 0.042(3) -0.0011(18) 0.007(2) 0.0030(19)
N11 0.047(3) 0.052(3) 0.056(4) 0.024(2) 0.012(2) 0.001(2)
C11 0.050(4) 0.061(4) 0.059(5) 0.018(3) 0.027(3) 0.007(3)
C12 0.067(4) 0.062(4) 0.040(4) 0.009(3) 0.022(3) -0.005(3)
N12 0.041(2) 0.035(2) 0.034(3) 0.0051(18) 0.0046(19) 0.0055(18)

loop_
_atom_type_symbol
_atom_type_description
_atom_type_scat_dispersion_real
_atom_type_scat_dispersion_imag
_atom_type_scat_source
C C 0.0033 0.0016 'International Tables Vol C Tables 4.2.6.8 and 6.1.1.4'
H H 0.0000 0.0000 'International Tables Vol C Tables 4.2.6.8 and 6.1.1.4'
N N 0.0061 0.0033 'International Tables Vol C Tables 4.2.6.8 and 6.1.1.4'
Se Se -0.0929 2.2259 'International Tables Vol C Tables 4.2.6.8 and 6.1.1.4'
Mn Mn 0.3368 0.7283 'International Tables Vol C Tables 4.2.6.8 and 6.1.1.4'
Sb Sb -0.5866 1.5461 'International Tables Vol C Tables 4.2.6.8 and 6.1.1.4'

loop_
_geom_angle_atom_site_label_1
_geom_angle_atom_site_label_2
_geom_angle_atom_site_label_3
_geom_angle_site_symmetry_1
_geom_angle
_geom_angle_publ_flag
Se2 Sb1 Se3 . 103.57(3) y
Se2 Sb1 Se1 . 99.56(2) y
Se3 Sb1 Se1 . 101.81(2) y
Sb1 Se1 Sb1 2_656 95.53(3) y
Se5 Sb2 Se6 . 102.94(3) y
Se5 Sb2 Se4 . 102.48(2) y
Se6 Sb2 Se4 . 101.93(2) y
Sb2 Se4 Sb2 2_556 91.56(3) y
N1 Mn1 N3 . 160.19(18) y
N1 Mn1 N5 . 97.39(16) y
N3 Mn1 N5 . 97.59(16) y
N1 Mn1 N6 . 94.70(19) y
N3 Mn1 N6 . 101.18(17) y
N5 Mn1 N6 . 77.29(16) y
N1 Mn1 N2 . 76.64(16) y
N3 Mn1 N2 . 91.74(16) y
N5 Mn1 N2 . 164.73(17) y
N6 Mn1 N2 . 89.08(16) y
N1 Mn1 N4 . 90.1(2) y
N3 Mn1 N4 . 77.04(18) y
N5 Mn1 N4 . 90.06(18) y
N6 Mn1 N4 . 166.94(17) y
N2 Mn1 N4 . 103.85(18) y
C1 N1 Mn1 . 110.0(3) n
C1 N1 H1N . 109.7 n
Mn1 N1 H1N . 109.7 n
C1 N1 H2N . 109.7 n
Mn1 N1 H2N . 109.7 n
H1N N1 H2N . 108.2 n
N1 C1 C2 . 108.6(4) n
N1 C1 H1A . 110.0 n
C2 C1 H1A . 110.0 n
N1 C1 H1B . 110.0 n
C2 C1 H1B . 110.0 n
H1A C1 H1B . 108.3 n
N2 C2 C1 . 108.9(4) n
N2 C2 H2A . 109.9 n
C1 C2 H2A . 109.9 n
N2 C2 H2B . 109.9 n
C1 C2 H2B . 109.9 n
H2A C2 H2B . 108.3 n
C2 N2 Mn1 . 108.6(3) n
C2 N2 H3N . 110.0 n
Mn1 N2 H3N . 110.0 n
C2 N2 H4N . 110.0 n
Mn1 N2 H4N . 110.0 n
H3N N2 H4N . 108.4 n
C3 N3 Mn1 . 108.9(3) n
C3 N3 H5N . 109.9 n
Mn1 N3 H5N . 109.9 n
C3 N3 H6N . 109.9 n
Mn1 N3 H6N . 109.9 n
H5N N3 H6N . 108.3 n
N3 C3 C4 . 110.4(5) n
N3 C3 H3A . 109.6 n
C4 C3 H3A . 109.6 n
N3 C3 H3B . 109.6 n
C4 C3 H3B . 109.6 n
H3A C3 H3B . 108.1 n
N4 C4 C3 . 109.3(5) n
N4 C4 H4A . 109.8 n
C3 C4 H4A . 109.8 n
N4 C4 H4B . 109.8 n
C3 C4 H4B . 109.8 n
H4A C4 H4B . 108.3 n
C4 N4 Mn1 . 107.4(4) n
C4 N4 H7N . 110.2 n
Mn1 N4 H7N . 110.2 n
C4 N4 H8N . 110.2 n
Mn1 N4 H8N . 110.2 n
H7N N4 H8N . 108.5 n
C5 N5 Mn1 . 107.5(3) n
C5 N5 H9N . 110.2 n
Mn1 N5 H9N . 110.2 n
C5 N5 H10N . 110.2 n
Mn1 N5 H10N . 110.2 n
H9N N5 H10N . 108.5 n
C6 C5 N5 . 111.5(4) n
C6 C5 H5A . 109.3 n
N5 C5 H5A . 109.3 n
C6 C5 H5B . 109.3 n
N5 C5 H5B . 109.3 n
H5A C5 H5B . 108.0 n
N6 C6 C5 . 110.6(5) n
N6 C6 H6A . 109.5 n
C5 C6 H6A . 109.5 n
N6 C6 H6B . 109.5 n
C5 C6 H6B . 109.5 n
H6A C6 H6B . 108.1 n
C6 N6 Mn1 . 109.5(3) n
C6 N6 H11N . 109.8 n
Mn1 N6 H11N . 109.8 n
C6 N6 H12N . 109.8 n
Mn1 N6 H12N . 109.8 n
H11N N6 H12N . 108.2 n
N8 Mn2 N11 . 92.0(2) y
N8 Mn2 N9 . 93.57(19) y
N11 Mn2 N9 . 166.83(19) y
N8 Mn2 N12 . 161.18(18) y
N11 Mn2 N12 . 76.98(18) y
N9 Mn2 N12 . 100.50(16) y
N8 Mn2 N7 . 76.95(17) y
N11 Mn2 N7 . 100.8(2) y
N9 Mn2 N7 . 92.08(17) y
N12 Mn2 N7 . 90.01(17) y
N8 Mn2 N10 . 97.70(17) y
N11 Mn2 N10 . 91.35(19) y
N9 Mn2 N10 . 76.09(16) y
N12 Mn2 N10 . 97.77(17) y
N7 Mn2 N10 . 166.82(18) y
C7 N7 Mn2 . 108.4(3) n
C7 N7 H13N . 110.0 n
Mn2 N7 H13N . 110.0 n
C7 N7 H14N . 110.0 n
Mn2 N7 H14N . 110.0 n
H13N N7 H14N . 108.4 n
N7 C7 C8 . 109.5(5) n
N7 C7 H7A . 109.8 n
C8 C7 H7A . 109.8 n
N7 C7 H7B . 109.8 n
C8 C7 H7B . 109.8 n
H7A C7 H7B . 108.2 n
N8 C8 C7 . 109.2(4) n
N8 C8 H8A . 109.8 n
C7 C8 H8A . 109.8 n
N8 C8 H8B . 109.8 n
C7 C8 H8B . 109.8 n
H8A C8 H8B . 108.3 n
C8 N8 Mn2 . 108.6(3) n
C8 N8 H15N . 110.0 n
Mn2 N8 H15N . 110.0 n
C8 N8 H16N . 110.0 n
Mn2 N8 H16N . 110.0 n
H15N N8 H16N . 108.4 n
C9 N9 Mn2 . 110.9(3) n
C9 N9 H17N . 109.5 n
Mn2 N9 H17N . 109.5 n
C9 N9 H18N . 109.5 n
Mn2 N9 H18N . 109.5 n
H17N N9 H18N . 108.0 n
N9 C9 C10 . 109.5(4) n
N9 C9 H9A . 109.8 n
C10 C9 H9A . 109.8 n
N9 C9 H9B . 109.8 n
C10 C9 H9B . 109.8 n
H9A C9 H9B . 108.2 n
N10 C10 C9 . 109.9(5) n
N10 C10 H10A . 109.7 n
C9 C10 H10A . 109.7 n
N10 C10 H10B . 109.7 n
C9 C10 H10B . 109.7 n
H10A C10 H10B . 108.2 n
C10 N10 Mn2 . 107.8(3) n
C10 N10 H19N . 110.2 n
Mn2 N10 H19N . 110.2 n
C10 N10 H20N . 110.2 n
Mn2 N10 H20N . 110.2 n
H19N N10 H20N . 108.5 n
C11 N11 Mn2 . 108.2(3) n
C11 N11 H21N . 110.1 n
Mn2 N11 H21N . 110.1 n
C11 N11 H22N . 110.1 n
Mn2 N11 H22N . 110.1 n
H21N N11 H22N . 108.4 n
N11 C11 C12 . 111.0(6) n
N11 C11 H11A . 109.4 n
C12 C11 H11A . 109.4 n
N11 C11 H11B . 109.4 n
C12 C11 H11B . 109.4 n
H11A C11 H11B . 108.0 n
N12 C12 C11 . 110.5(5) n
N12 C12 H12A . 109.6 n
C11 C12 H12A . 109.6 n
N12 C12 H12B . 109.6 n
C11 C12 H12B . 109.6 n
H12A C12 H12B . 108.1 n
C12 N12 Mn2 . 109.3(4) n
C12 N12 H23N . 109.8 n
Mn2 N12 H23N . 109.8 n
C12 N12 H24N . 109.8 n
Mn2 N12 H24N . 109.8 n
H23N N12 H24N . 108.3 n

loop_
_geom_bond_atom_site_label_1
_geom_bond_atom_site_label_2
_geom_bond_site_symmetry_2
_geom_bond_distance
_geom_bond_publ_flag
Sb1 Se2 . 2.5113(7) y
Sb1 Se3 . 2.5121(9) y
Sb1 Se1 . 2.6077(6) y
Se1 Sb1 2_656 2.6077(6) ?
Sb2 Se5 . 2.4920(7) y
Sb2 Se6 . 2.5131(8) y
Sb2 Se4 . 2.6309(6) y
Se4 Sb2 2_556 2.6309(6) ?
Mn1 N1 . 2.238(4) y
Mn1 N3 . 2.251(4) y
Mn1 N5 . 2.266(4) y
Mn1 N6 . 2.297(4) y
Mn1 N2 . 2.298(4) y
Mn1 N4 . 2.325(5) y
N1 C1 . 1.475(7) n
N1 H1N . 0.9000 n
N1 H2N . 0.9000 n
C1 C2 . 1.508(9) n
C1 H1A . 0.9700 n
C1 H1B . 0.9700 n
C2 N2 . 1.467(7) n
C2 H2A . 0.9700 n
C2 H2B . 0.9700 n
N2 H3N . 0.9000 n
N2 H4N . 0.9000 n
N3 C3 . 1.471(8) n
N3 H5N . 0.9000 n
N3 H6N . 0.9000 n
C3 C4 . 1.487(10) n
C3 H3A . 0.9700 n
C3 H3B . 0.9700 n
C4 N4 . 1.484(8) n
C4 H4A . 0.9700 n
C4 H4B . 0.9700 n
N4 H7N . 0.9000 n
N4 H8N . 0.9000 n
N5 C5 . 1.484(7) n
N5 H9N . 0.9000 n
N5 H10N . 0.9000 n
C5 C6 . 1.480(9) n
C5 H5A . 0.9700 n
C5 H5B . 0.9700 n
C6 N6 . 1.469(6) n
C6 H6A . 0.9700 n
C6 H6B . 0.9700 n
N6 H11N . 0.9000 n
N6 H12N . 0.9000 n
Mn2 N8 . 2.257(5) y
Mn2 N11 . 2.279(5) y
Mn2 N9 . 2.280(4) y
Mn2 N12 . 2.281(5) y
Mn2 N7 . 2.284(4) y
Mn2 N10 . 2.296(5) y
N7 C7 . 1.471(8) n
N7 H13N . 0.9000 n
N7 H14N . 0.9000 n
C7 C8 . 1.488(9) n
C7 H7A . 0.9700 n
C7 H7B . 0.9700 n
C8 N8 . 1.473(7) n
C8 H8A . 0.9700 n
C8 H8B . 0.9700 n
N8 H15N . 0.9000 n
N8 H16N . 0.9000 n
N9 C9 . 1.482(7) n
N9 H17N . 0.9000 n
N9 H18N . 0.9000 n
C9 C10 . 1.497(9) n
C9 H9A . 0.9700 n
C9 H9B . 0.9700 n
C10 N10 . 1.459(7) n
C10 H10A . 0.9700 n
C10 H10B . 0.9700 n
N10 H19N . 0.9000 n
N10 H20N . 0.9000 n
N11 C11 . 1.461(9) n
N11 H21N . 0.9000 n
N11 H22N . 0.9000 n
C11 C12 . 1.491(10) n
C11 H11A . 0.9700 n
C11 H11B . 0.9700 n
C12 N12 . 1.456(7) n
C12 H12A . 0.9700 n
C12 H12B . 0.9700 n
N12 H23N . 0.9000 n
N12 H24N . 0.9000 n

loop_
_geom_hbond_atom_site_label_D
_geom_hbond_atom_site_label_H
_geom_hbond_atom_site_label_A
_geom_hbond_site_symmetry_A
_geom_hbond_distance_DH
_geom_hbond_distance_HA
_geom_hbond_distance_DA
_geom_hbond_angle_DHA
N3 H5N Se2 2_566 0.90 2.69 3.568(4) 167
N5 H10N Se5 2_556 0.90 2.78 3.618(5) 156
N6 H11N Se6 . 0.90 2.73 3.623(4) 170
N6 H12N Se6 3_566 0.90 2.79 3.619(5) 155
N7 H14N Se5 3_656 0.90 2.69 3.503(5) 151
N9 H18N Se3 . 0.90 2.76 3.634(5) 165
N10 H19N Se2 2_656 0.90 2.77 3.598(5) 154
N12 H24N Se5 3_666 0.90 2.78 3.669(4) 168
